data_7211163
loop_
_publ_author_name
'Guo, Li-Rong'
'Tang, Xiao-Liang'
'Ju, Zheng-Hua'
'Zhang, Kai-Ming'
'Jiang, Hui-E'
'Liu, Wei-Sheng'

_publ_section_title
;
 Lanthanide metal--organic frameworks constructed by asymmetric
 2-nitrobiphenyl-4,4&#x2032;-dicarboxylate ligand: syntheses, structures,
 luminescence and magnetic investigations
;
_journal_issue 44
_journal_name_full CrystEngComm
_journal_page_first 9020
_journal_paper_doi 10.1039/c3ce41370e
_journal_volume 15
_journal_year 2013
_chemical_formula_sum 'C25.5 H23 N3 Nd O11.5'
_chemical_formula_weight 699.71
_chemical_name_systematic
; 
 ? 
;
_space_group_IT_number 2
_symmetry_cell_setting triclinic
_symmetry_space_group_name_Hall '-P 1'
_symmetry_space_group_name_H-M 'P -1'
_atom_sites_solution_hydrogens geom
_atom_sites_solution_primary direct
_atom_sites_solution_secondary difmap
_audit_creation_method SHELXL-97
_cell_angle_alpha 72.709(2)
_cell_angle_beta 81.124(2)
_cell_angle_gamma 81.892(2)
_cell_formula_units_Z 2
_cell_length_a 9.6255(3)
_cell_length_b 11.3582(4)
_cell_length_c 14.3241(5)
_cell_measurement_reflns_used 3961
_cell_measurement_temperature 293(2)
_cell_measurement_theta_max 28.02
_cell_measurement_theta_min 2.47
_cell_volume 1469.81(9)
_computing_cell_refinement 'Bruker SMART'
_computing_data_collection 'Bruker SMART'
_computing_data_reduction 'Bruker SAINT'
_computing_molecular_graphics 'Bruker SHELXTL'
_computing_publication_material 'Bruker SHELXTL'
_computing_structure_refinement 'SHELXL-97 (Sheldrick, 1997)'
_computing_structure_solution 'SHELXS-97 (Sheldrick, 1990)'
_diffrn_ambient_temperature 293(2)
_diffrn_measured_fraction_theta_full 0.974
_diffrn_measured_fraction_theta_max 0.974
_diffrn_measurement_device_type 'CCD area detector'
_diffrn_measurement_method 'phi and omega scans'
_diffrn_radiation_monochromator graphite
_diffrn_radiation_source 'fine-focus sealed tube'
_diffrn_radiation_type MoK\a
_diffrn_radiation_wavelength 0.71073
_diffrn_reflns_av_R_equivalents 0.0234
_diffrn_reflns_av_sigmaI/netI 0.0473
_diffrn_reflns_limit_h_max 11
_diffrn_reflns_limit_h_min -11
_diffrn_reflns_limit_k_max 14
_diffrn_reflns_limit_k_min -13
_diffrn_reflns_limit_l_max 17
_diffrn_reflns_limit_l_min -13
_diffrn_reflns_number 7999
_diffrn_reflns_theta_full 26.00
_diffrn_reflns_theta_max 26.00
_diffrn_reflns_theta_min 1.89
_exptl_absorpt_coefficient_mu 1.829
_exptl_absorpt_correction_T_max 0.6103
_exptl_absorpt_correction_T_min 0.5072
_exptl_absorpt_correction_type multi-scan
_exptl_absorpt_process_details sadabs
_exptl_crystal_colour colorless
_exptl_crystal_density_diffrn 1.581
_exptl_crystal_density_method 'not measured'
_exptl_crystal_description block
_exptl_crystal_F_000 698
_exptl_crystal_size_max 0.43
_exptl_crystal_size_mid 0.38
_exptl_crystal_size_min 0.30
_refine_diff_density_max 0.669
_refine_diff_density_min -0.510
_refine_diff_density_rms 0.168
_refine_ls_extinction_method none
_refine_ls_goodness_of_fit_ref 1.052
_refine_ls_hydrogen_treatment constr
_refine_ls_matrix_type full
_refine_ls_number_parameters 668
_refine_ls_number_reflns 5613
_refine_ls_number_restraints 45
_refine_ls_restrained_S_all 1.048
_refine_ls_R_factor_all 0.0671
_refine_ls_R_factor_gt 0.0575
_refine_ls_shift/su_max 0.000
_refine_ls_shift/su_mean 0.000
_refine_ls_structure_factor_coef Fsqd
_refine_ls_weighting_details 'calc w=1/[\s^2^(Fo^2^)+(0.1103P)^2^+5.0599P] where P=(Fo^2^+2Fc^2^)/3'
_refine_ls_weighting_scheme calc
_refine_ls_wR_factor_gt 0.1591
_refine_ls_wR_factor_ref 0.1713
_reflns_number_gt 4766
_reflns_number_total 5613
_reflns_threshold_expression >2sigma(I)
_cod_data_source_file c3ce41370e.txt
_cod_data_source_block Nd
_cod_depositor_comments
;
The following automatic conversions were performed:

'_symmetry_cell_setting' value 'Triclinic' changed to 'triclinic'
according to /home/saulius/struct/CIF-dictionaries/cif_core.dic
dictionary named 'cif_core.dic' version 2.4.2 from 2011-04-26.

Automatic conversion script
Id: cif_fix_values 1891 2012-01-12 08:04:46Z andrius 
;
_cod_original_sg_symbol_H-M P-1
_cod_original_formula_sum 'C25.50 H23 N3 Nd O11.50'
_cod_database_code 7211163

loop_
_symmetry_equiv_pos_as_xyz
'x, y, z'
'-x, -y, -z'

loop_
_atom_site_label
_atom_site_type_symbol
_atom_site_fract_x
_atom_site_fract_y
_atom_site_fract_z
_atom_site_U_iso_or_equiv
_atom_site_adp_type
_atom_site_occupancy
_atom_site_symmetry_multiplicity
_atom_site_calc_flag
_atom_site_refinement_flags
_atom_site_disorder_assembly
_atom_site_disorder_group
Nd1 Nd 0.7656(7) 0.4807(7) 1.0063(5) 0.0299(6) Uani 0.505(7) 1 d P . 1
O1W O 0.629(2) 0.675(2) 1.0156(15) 0.039(4) Uani 0.505(7) 1 d P . 1
O1 O 1.083(2) 0.6541(15) 0.1102(16) 0.038(3) Uani 0.505(7) 1 d PU . 1
O2 O 0.8985(19) 0.5609(14) 0.0836(14) 0.041(3) Uani 0.505(7) 1 d PU . 1
C1 C 0.956(5) 0.606(3) 0.133(3) 0.039(2) Uani 0.505(7) 1 d PU . 1
C2 C 0.8840(13) 0.6256(11) 0.2322(7) 0.0447(15) Uani 0.505(7) 1 d PGU . 1
C3 C 0.9466(13) 0.6906(12) 0.2801(10) 0.048(3) Uani 0.505(7) 1 d PGU . 1
H3A H 1.0248 0.7324 0.2484 0.058 Uiso 0.505(7) 1 calc PR . 1
C4 C 0.8924(14) 0.6931(11) 0.3753(10) 0.050(3) Uani 0.505(7) 1 d PGDU . 1
H4A H 0.9343 0.7366 0.4073 0.060 Uiso 0.505(7) 1 calc PR . 1
C5 C 0.7756(11) 0.6307(9) 0.4226(7) 0.059(3) Uani 0.505(7) 1 d PGDU . 1
C6 C 0.7130(11) 0.5656(11) 0.3748(8) 0.061(3) Uani 0.505(7) 1 d PGDU . 1
H6A H 0.6348 0.5238 0.4065 0.074 Uiso 0.505(7) 1 calc PR . 1
C7 C 0.7671(14) 0.5631(13) 0.2796(9) 0.053(3) Uani 0.505(7) 1 d PGU . 1
H7A H 0.7252 0.5196 0.2476 0.064 Uiso 0.505(7) 1 calc PR . 1
O3 O 0.6040(19) 0.4768(14) 0.8936(18) 0.038(3) Uani 0.405(7) 1 d PDU . 1
O4 O 0.4021(17) 0.5927(13) 0.8504(13) 0.038(3) Uani 0.405(7) 1 d PDU . 1
C14 C 0.5255(17) 0.5443(10) 0.8327(15) 0.033(3) Uani 0.505(7) 1 d PDU . 1
C8 C 0.6976(10) 0.6172(8) 0.5278(6) 0.055(3) Uani 0.505(7) 1 d PGDU . 1
C9 C 0.7852(8) 0.5684(10) 0.6017(7) 0.033(2) Uani 0.505(7) 1 d PGDU . 1
H9A H 0.8813 0.5493 0.5854 0.040 Uiso 0.505(7) 1 calc PR . 1
C10 C 0.7291(10) 0.5482(9) 0.6999(6) 0.029(2) Uani 0.505(7) 1 d PGDU . 1
H10A H 0.7876 0.5155 0.7493 0.035 Uiso 0.505(7) 1 calc PR . 1
C11 C 0.5854(10) 0.5768(8) 0.7242(6) 0.034(3) Uani 0.505(7) 1 d PGDU . 1
C12 C 0.4978(8) 0.6256(11) 0.6504(7) 0.043(3) Uani 0.505(7) 1 d PGU . 1
H12A H 0.4017 0.6448 0.6667 0.051 Uiso 0.505(7) 1 calc PR . 1
C13 C 0.5539(10) 0.6459(10) 0.5522(7) 0.060(3) Uani 0.505(7) 1 d PGDU . 1
O5 O 0.501(2) 0.798(2) 0.4004(15) 0.122(6) Uani 0.405(7) 1 d PDU . 1
O6 O 0.355(2) 0.669(2) 0.4804(15) 0.123(6) Uani 0.405(7) 1 d PDU . 1
N1 N 0.461(2) 0.7072(17) 0.4743(13) 0.088(4) Uani 0.505(7) 1 d PDU . 1
Nd1' Nd 0.7864(7) 0.4610(7) 1.0016(5) 0.0299(6) Uani 0.495(7) 1 d P . 2
O1W' O 0.610(3) 0.667(3) 0.9891(17) 0.051(5) Uani 0.495(7) 1 d P . 2
O1' O 1.086(2) 0.6201(15) 0.1113(17) 0.040(3) Uani 0.495(7) 1 d PU . 2
O2' O 0.881(2) 0.5979(14) 0.0831(14) 0.043(3) Uani 0.495(7) 1 d PU . 2
C1' C 0.959(5) 0.623(3) 0.136(3) 0.039(2) Uani 0.495(7) 1 d PU . 2
C2' C 0.8872(12) 0.6409(11) 0.2336(7) 0.0447(15) Uani 0.495(7) 1 d PGU . 2
C3' C 0.9677(10) 0.6615(13) 0.2988(10) 0.042(3) Uani 0.495(7) 1 d PGU . 2
H3'A H 1.0621 0.6756 0.2790 0.051 Uiso 0.495(7) 1 calc PR . 2
C4' C 0.9073(13) 0.6613(12) 0.3935(9) 0.052(3) Uani 0.495(7) 1 d PGDU . 2
H4'A H 0.9612 0.6751 0.4370 0.062 Uiso 0.495(7) 1 calc PR . 2
C5' C 0.7662(13) 0.6404(8) 0.4230(7) 0.057(3) Uani 0.495(7) 1 d PGDU . 2
C6' C 0.6857(10) 0.6197(11) 0.3578(8) 0.049(3) Uani 0.495(7) 1 d PGDU . 2
H6'A H 0.5913 0.6057 0.3776 0.059 Uiso 0.495(7) 1 calc PR . 2
C7' C 0.7461(12) 0.6199(12) 0.2632(8) 0.044(3) Uani 0.495(7) 1 d PGU . 2
H7'A H 0.6922 0.6061 0.2196 0.053 Uiso 0.495(7) 1 calc PR . 2
N1' N 0.496(3) 0.796(2) 0.4886(19) 0.129(7) Uani 0.495(7) 1 d PDU . 2
O5' O 0.562(3) 0.873(2) 0.4231(17) 0.124(6) Uani 0.395(7) 1 d PDU . 2
O6' O 0.357(3) 0.791(3) 0.5029(18) 0.144(7) Uani 0.395(7) 1 d PDU . 2
O3' O 0.604(2) 0.5123(14) 0.8938(18) 0.038(3) Uani 0.395(7) 1 d PDU . 2
O4' O 0.3899(15) 0.5549(12) 0.8444(12) 0.029(3) Uani 0.395(7) 1 d PDU . 2
C14' C 0.524(2) 0.5456(10) 0.827(2) 0.050(5) Uani 0.495(7) 1 d PDU . 2
C8' C 0.6900(11) 0.6357(10) 0.5225(8) 0.064(3) Uani 0.495(7) 1 d PGDU . 2
C9' C 0.7653(12) 0.5430(13) 0.5885(10) 0.075(4) Uani 0.495(7) 1 d PGDU . 2
H9'A H 0.8468 0.5005 0.5656 0.090 Uiso 0.495(7) 1 calc PR . 2
C10' C 0.7188(17) 0.5140(11) 0.6887(9) 0.071(4) Uani 0.495(7) 1 d PGDU . 2
H10B H 0.7692 0.4520 0.7329 0.085 Uiso 0.495(7) 1 calc PR . 2
C11' C 0.5969(16) 0.5776(9) 0.7229(7) 0.057(4) Uani 0.495(7) 1 d PGDU . 2
C12' C 0.5216(12) 0.6702(10) 0.6569(8) 0.053(3) Uani 0.495(7) 1 d PGU . 2
H12B H 0.4400 0.7128 0.6798 0.064 Uiso 0.495(7) 1 calc PR . 2
C13' C 0.5681(12) 0.6993(9) 0.5567(8) 0.055(3) Uani 0.495(7) 1 d PGDU . 2
N2 N 1.2090(17) 0.1112(15) 1.4797(12) 0.083(4) Uani 0.25 1 d PDU A 1
O9 O 1.172(3) 0.137(3) 1.5598(14) 0.096(6) Uani 0.25 1 d PDU A 1
O10 O 1.3321(16) 0.080(3) 1.443(2) 0.101(6) Uani 0.25 1 d PDU A 1
O7 O 0.9084(16) 0.3446(16) 1.1262(14) 0.044(3) Uani 0.404(9) 1 d PDU A 1
O8 O 1.1395(17) 0.3467(18) 1.1272(18) 0.041(3) Uani 0.404(9) 1 d PDU . 1
C15 C 1.0283(18) 0.2962(17) 1.1564(17) 0.045(3) Uani 0.404(9) 1 d PDU A 1
C16 C 1.0162(14) 0.2011(11) 1.2594(7) 0.055(2) Uani 0.404(9) 1 d PGDU A 1
C17 C 0.9136(11) 0.1184(11) 1.2872(9) 0.064(3) Uani 0.404(9) 1 d PGDU A 1
H17A H 0.8525 0.1182 1.2430 0.077 Uiso 0.404(9) 1 calc PR A 1
C18 C 0.9025(13) 0.0362(12) 1.3812(10) 0.071(3) Uani 0.404(9) 1 d PGDU A 1
H18A H 0.8339 -0.0191 1.3998 0.086 Uiso 0.404(9) 1 calc PR A 1
C19 C 0.9939(16) 0.0366(13) 1.4473(8) 0.075(3) Uani 0.404(9) 1 d PGDU . 1
C20 C 1.0965(13) 0.1193(11) 1.4195(8) 0.070(3) Uani 0.404(9) 1 d PGDU A 1
C21 C 1.1076(13) 0.2015(11) 1.3255(9) 0.059(3) Uani 0.404(9) 1 d PGDU A 1
H21A H 1.1762 0.2568 1.3068 0.071 Uiso 0.404(9) 1 calc PR A 1
O7' O 0.9231(11) 0.3084(10) 1.1133(9) 0.042(2) Uani 0.596(9) 1 d PDU . 2
O8' O 1.1207(12) 0.3772(11) 1.1361(12) 0.040(3) Uani 0.596(9) 1 d PDU . 2
O10' O 1.3724(16) 0.058(2) 1.409(3) 0.104(6) Uani 0.25 1 d PDU . 2
O9' O 1.270(2) -0.1194(14) 1.436(3) 0.105(5) Uani 0.25 1 d PDU . 2
N2' N 1.2686(13) -0.0027(14) 1.4196(12) 0.093(4) Uani 0.25 1 d PDU . 2
C15' C 1.0159(13) 0.3189(13) 1.1659(10) 0.042(2) Uani 0.596(9) 1 d PDU . 2
C16' C 1.0179(10) 0.2282(8) 1.2668(6) 0.053(2) Uani 0.596(9) 1 d PGDU . 2
C17' C 0.8895(8) 0.2075(10) 1.3254(7) 0.073(3) Uani 0.596(9) 1 d PGU . 2
H17B H 0.8068 0.2539 1.3041 0.088 Uiso 0.596(9) 1 calc PR A 2
C18' C 0.8847(9) 0.1176(11) 1.4159(7) 0.081(3) Uani 0.596(9) 1 d PGU . 2
H18B H 0.7988 0.1038 1.4551 0.098 Uiso 0.596(9) 1 calc PR A 2
C19' C 1.0083(11) 0.0483(10) 1.4477(6) 0.077(3) Uani 0.596(9) 1 d PGDU . 2
C20' C 1.1367(9) 0.0689(9) 1.3891(7) 0.075(3) Uani 0.596(9) 1 d PGDU . 2
C21' C 1.1415(8) 0.1589(9) 1.2986(7) 0.063(3) Uani 0.596(9) 1 d PGDU . 2
H21B H 1.2274 0.1727 1.2594 0.076 Uiso 0.596(9) 1 calc PR A 2
O11' O 0.694(4) 0.258(2) 1.036(3) 0.075(2) Uani 0.323(12) 1 d PDU B 2
C22' C 0.645(3) 0.174(2) 1.103(2) 0.095(3) Uani 0.323(12) 1 d PDU B 2
H22B H 0.5591 0.1900 1.1386 0.114 Uiso 0.323(12) 1 calc PR B 2
C24' C 0.646(4) -0.036(3) 1.209(3) 0.113(6) Uani 0.323(12) 1 d PDU B 2
H24D H 0.5544 -0.0036 1.2324 0.170 Uiso 0.323(12) 1 calc PR B 2
H24E H 0.7046 -0.0618 1.2618 0.170 Uiso 0.323(12) 1 calc PR B 2
H24F H 0.6377 -0.1060 1.1865 0.170 Uiso 0.323(12) 1 calc PR B 2
C23' C 0.845(4) 0.027(3) 1.077(3) 0.116(7) Uani 0.323(12) 1 d PDU B 2
H23D H 0.8798 0.0987 1.0297 0.174 Uiso 0.323(12) 1 calc PR B 2
H23E H 0.8331 -0.0330 1.0444 0.174 Uiso 0.323(12) 1 calc PR B 2
H23F H 0.9110 -0.0089 1.1243 0.174 Uiso 0.323(12) 1 calc PR B 2
N3' N 0.712(3) 0.061(2) 1.1266(19) 0.102(4) Uani 0.323(12) 1 d PDU B 2
O11 O 0.6748(17) 0.2651(12) 1.0382(13) 0.075(2) Uani 0.677(12) 1 d PDU B 1
C22 C 0.7394(16) 0.1656(11) 1.0743(10) 0.091(3) Uani 0.677(12) 1 d PDU B 1
H22A H 0.8283 0.1441 1.0445 0.109 Uiso 0.677(12) 1 calc PR B 1
C23 C 0.5501(19) 0.1092(18) 1.2077(14) 0.127(6) Uani 0.677(12) 1 d PDU B 1
H23A H 0.5061 0.1890 1.1748 0.190 Uiso 0.677(12) 1 calc PR B 1
H23B H 0.5614 0.1074 1.2736 0.190 Uiso 0.677(12) 1 calc PR B 1
H23C H 0.4920 0.0462 1.2099 0.190 Uiso 0.677(12) 1 calc PR B 1
C24 C 0.773(2) -0.0326(15) 1.1936(16) 0.130(5) Uani 0.677(12) 1 d PDU B 1
H24A H 0.8612 -0.0330 1.1518 0.195 Uiso 0.677(12) 1 calc PR B 1
H24B H 0.7241 -0.1006 1.1936 0.195 Uiso 0.677(12) 1 calc PR B 1
H24C H 0.7910 -0.0408 1.2595 0.195 Uiso 0.677(12) 1 calc PR B 1
N3 N 0.6838(15) 0.0874(12) 1.1561(10) 0.111(3) Uani 0.677(12) 1 d PDU B 1
N4 N 0.320(2) 0.897(2) 0.1612(14) 0.163(8) Uani 0.50 1 d PDU . .
O12 O 0.325(3) 1.086(2) 0.0546(18) 0.175(8) Uani 0.50 1 d PDU . .
C27 C 0.386(3) 0.770(2) 0.201(2) 0.149(9) Uani 0.50 1 d PDU . .
H27A H 0.4702 0.7558 0.1584 0.223 Uiso 0.50 1 calc PR . .
H27B H 0.3210 0.7120 0.2045 0.223 Uiso 0.50 1 calc PR . .
H27C H 0.4102 0.7607 0.2655 0.223 Uiso 0.50 1 calc PR . .
C26 C 0.180(3) 0.926(3) 0.210(2) 0.174(10) Uani 0.50 1 d PDU . .
H26A H 0.1450 1.0097 0.1790 0.260 Uiso 0.50 1 calc PR . .
H26B H 0.1861 0.9166 0.2782 0.260 Uiso 0.50 1 calc PR . .
H26C H 0.1168 0.8703 0.2052 0.260 Uiso 0.50 1 calc PR . .
C25 C 0.385(2) 0.981(2) 0.0853(16) 0.168(8) Uani 0.50 1 d PDU . .
H25A H 0.4738 0.9592 0.0559 0.202 Uiso 0.50 1 calc PR . .

loop_
_atom_site_aniso_label
_atom_site_aniso_U_11
_atom_site_aniso_U_22
_atom_site_aniso_U_33
_atom_site_aniso_U_23
_atom_site_aniso_U_13
_atom_site_aniso_U_12
Nd1 0.0155(15) 0.0471(19) 0.0149(6) 0.0006(9) 0.0049(9) 0.0090(10)
O1W 0.030(8) 0.056(7) 0.048(10) -0.032(7) -0.020(6) -0.004(6)
O1 0.038(4) 0.038(6) 0.032(4) -0.010(5) 0.007(3) -0.001(5)
O2 0.043(5) 0.044(6) 0.031(4) -0.009(4) -0.006(4) 0.006(4)
C1 0.039(3) 0.045(5) 0.028(3) -0.003(3) 0.001(2) -0.003(4)
C2 0.040(3) 0.058(3) 0.028(3) -0.003(2) 0.002(2) -0.003(3)
C3 0.045(5) 0.057(6) 0.034(5) -0.004(4) -0.002(4) 0.001(5)
C4 0.050(5) 0.059(6) 0.031(5) -0.004(4) -0.003(4) 0.004(5)
C5 0.057(5) 0.079(6) 0.032(4) -0.007(4) 0.002(4) -0.004(5)
C6 0.054(6) 0.078(6) 0.043(5) -0.009(5) 0.005(5) -0.010(5)
C7 0.046(5) 0.070(6) 0.040(5) -0.009(5) -0.001(4) -0.011(5)
O3 0.038(3) 0.049(6) 0.024(2) -0.008(5) -0.004(2) -0.003(4)
O4 0.032(5) 0.051(7) 0.029(5) -0.007(5) 0.004(4) -0.011(5)
C14 0.028(5) 0.049(5) 0.019(4) -0.009(4) 0.004(4) -0.008(4)
C8 0.051(5) 0.076(5) 0.028(4) -0.007(4) -0.001(4) 0.003(5)
C9 0.029(4) 0.062(5) 0.015(4) -0.022(4) 0.002(3) -0.008(4)
C10 0.024(4) 0.055(5) 0.015(4) -0.022(4) 0.003(3) -0.005(4)
C11 0.024(4) 0.056(5) 0.021(4) -0.011(4) 0.005(3) -0.007(4)
C12 0.034(5) 0.064(6) 0.031(4) -0.013(5) -0.004(4) -0.007(5)
C13 0.058(5) 0.077(6) 0.038(4) -0.013(5) -0.001(4) 0.003(5)
O5 0.119(9) 0.123(9) 0.094(8) 0.010(6) -0.018(7) 0.001(7)
O6 0.098(8) 0.151(10) 0.114(9) -0.014(7) -0.037(7) -0.017(7)
N1 0.080(6) 0.109(7) 0.061(5) -0.006(5) -0.014(5) 0.000(5)
Nd1' 0.0155(15) 0.0471(19) 0.0149(6) 0.0006(9) 0.0049(9) 0.0090(10)
O1W' 0.039(8) 0.068(9) 0.063(14) -0.028(10) -0.029(8) -0.013(6)
O1' 0.038(4) 0.041(7) 0.037(4) -0.011(5) 0.006(4) -0.004(5)
O2' 0.051(5) 0.044(6) 0.034(4) -0.013(5) -0.003(4) 0.000(5)
C1' 0.039(3) 0.045(5) 0.028(3) -0.003(3) 0.001(2) -0.003(4)
C2' 0.040(3) 0.058(3) 0.028(3) -0.003(2) 0.002(2) -0.003(3)
C3' 0.037(5) 0.055(6) 0.027(5) 0.000(4) -0.003(4) 0.000(5)
C4' 0.052(5) 0.063(6) 0.033(5) -0.006(5) 0.001(4) -0.006(5)
C5' 0.049(5) 0.074(6) 0.037(4) -0.007(4) 0.003(4) -0.002(5)
C6' 0.037(5) 0.067(6) 0.031(5) 0.001(5) 0.002(4) 0.000(5)
C7' 0.036(4) 0.057(6) 0.030(4) 0.000(5) -0.002(4) -0.003(5)
N1' 0.124(9) 0.135(9) 0.116(9) -0.021(7) -0.010(7) -0.005(7)
O5' 0.130(9) 0.116(9) 0.116(9) -0.023(7) -0.012(7) 0.000(7)
O6' 0.127(8) 0.152(9) 0.130(9) -0.007(7) -0.020(7) 0.001(7)
O3' 0.038(3) 0.049(6) 0.024(2) -0.008(5) -0.004(2) -0.003(4)
O4' 0.022(4) 0.044(7) 0.020(5) -0.008(5) 0.006(3) -0.015(5)
C14' 0.047(7) 0.062(7) 0.038(6) -0.011(6) -0.004(5) -0.008(6)
C8' 0.063(5) 0.077(6) 0.041(5) -0.009(5) 0.008(4) -0.005(5)
C9' 0.069(6) 0.091(7) 0.053(6) -0.013(5) 0.005(5) 0.005(5)
C10' 0.068(6) 0.083(7) 0.052(6) -0.014(5) 0.000(5) 0.005(5)
C11' 0.053(6) 0.071(6) 0.040(5) -0.008(5) 0.000(5) -0.007(5)
C12' 0.045(6) 0.068(6) 0.039(5) -0.009(5) 0.004(5) -0.008(5)
C13' 0.054(6) 0.069(6) 0.035(5) -0.008(5) 0.002(4) -0.009(5)
N2 0.078(6) 0.084(7) 0.079(6) -0.008(5) -0.018(5) -0.012(5)
O9 0.096(9) 0.106(9) 0.087(7) -0.021(6) -0.020(6) -0.018(6)
O10 0.093(6) 0.106(8) 0.102(8) -0.025(6) -0.016(5) -0.005(6)
O7 0.037(4) 0.048(6) 0.032(5) 0.002(4) -0.001(4) 0.011(4)
O8 0.036(4) 0.042(6) 0.031(5) 0.002(5) 0.002(4) 0.006(4)
C15 0.037(4) 0.049(4) 0.035(4) 0.001(4) 0.000(3) 0.007(3)
C16 0.046(4) 0.062(4) 0.042(4) 0.008(3) -0.004(3) -0.003(3)
C17 0.053(5) 0.072(5) 0.051(5) 0.011(4) -0.010(4) -0.013(4)
C18 0.062(5) 0.078(5) 0.057(5) 0.012(4) -0.007(4) -0.015(4)
C19 0.064(4) 0.081(5) 0.057(4) 0.016(4) -0.007(4) -0.010(4)
C20 0.067(4) 0.074(5) 0.057(4) 0.006(4) -0.011(4) -0.010(4)
C21 0.056(4) 0.064(5) 0.047(4) 0.002(4) -0.007(4) -0.007(4)
O7' 0.035(4) 0.045(5) 0.033(4) 0.002(4) -0.003(3) 0.009(3)
O8' 0.034(4) 0.043(5) 0.031(4) 0.003(4) 0.001(3) 0.002(3)
O10' 0.091(7) 0.109(8) 0.106(9) -0.025(6) -0.013(6) -0.006(6)
O9' 0.101(7) 0.099(6) 0.107(8) -0.019(6) -0.013(6) 0.001(5)
N2' 0.083(5) 0.094(6) 0.090(6) -0.008(5) -0.015(5) 0.000(5)
C15' 0.037(3) 0.047(4) 0.032(3) -0.002(3) 0.000(3) 0.006(3)
C16' 0.046(3) 0.060(4) 0.039(3) 0.008(3) -0.004(3) -0.003(3)
C17' 0.053(4) 0.083(5) 0.053(4) 0.020(4) 0.000(4) 0.000(4)
C18' 0.063(4) 0.089(5) 0.061(5) 0.022(4) -0.001(4) -0.005(4)
C19' 0.066(4) 0.082(5) 0.057(4) 0.020(4) -0.008(4) -0.010(4)
C20' 0.065(4) 0.080(4) 0.059(4) 0.013(4) -0.011(4) -0.007(4)
C21' 0.054(4) 0.069(4) 0.048(4) 0.009(4) -0.006(4) -0.004(4)
O11' 0.065(4) 0.065(3) 0.084(4) -0.002(3) -0.005(3) -0.014(3)
C22' 0.089(5) 0.082(5) 0.097(5) -0.004(4) -0.006(5) -0.010(4)
C24' 0.114(9) 0.100(8) 0.112(9) -0.009(7) -0.010(7) -0.013(8)
C23' 0.109(9) 0.115(10) 0.113(10) -0.022(8) -0.007(7) 0.000(7)
N3' 0.101(6) 0.084(5) 0.104(6) -0.009(5) -0.008(5) -0.003(5)
O11 0.065(4) 0.065(3) 0.084(4) -0.002(3) -0.005(3) -0.014(3)
C22 0.083(5) 0.077(4) 0.099(5) -0.006(4) -0.010(4) -0.007(4)
C23 0.118(8) 0.117(9) 0.121(9) -0.010(7) 0.011(7) -0.012(7)
C24 0.125(8) 0.110(7) 0.128(8) -0.001(6) -0.014(7) 0.004(6)
N3 0.109(5) 0.090(5) 0.111(5) -0.002(4) -0.004(5) -0.003(5)
N4 0.169(10) 0.157(9) 0.164(10) -0.048(7) -0.019(7) -0.017(7)
O12 0.188(12) 0.155(10) 0.182(11) -0.046(8) -0.018(9) -0.021(8)
C27 0.157(12) 0.151(10) 0.148(12) -0.051(8) -0.019(9) -0.025(8)
C26 0.173(11) 0.166(12) 0.179(12) -0.048(9) -0.016(8) -0.013(8)
C25 0.175(10) 0.162(9) 0.168(10) -0.046(7) -0.021(7) -0.015(7)

loop_
_atom_type_symbol
_atom_type_description
_atom_type_scat_dispersion_real
_atom_type_scat_dispersion_imag
_atom_type_scat_source
C C 0.0033 0.0016 'International Tables Vol C Tables 4.2.6.8 and 6.1.1.4'
H H 0.0000 0.0000 'International Tables Vol C Tables 4.2.6.8 and 6.1.1.4'
Nd Nd -0.1943 3.0179 'International Tables Vol C Tables 4.2.6.8 and 6.1.1.4'
N N 0.0061 0.0033 'International Tables Vol C Tables 4.2.6.8 and 6.1.1.4'
O O 0.0106 0.0060 'International Tables Vol C Tables 4.2.6.8 and 6.1.1.4'

loop_
_geom_angle_atom_site_label_1
_geom_angle_atom_site_label_2
_geom_angle_atom_site_label_3
_geom_angle
_geom_angle_site_symmetry_1
_geom_angle_site_symmetry_3
O2 Nd1 O7 60.3(6) 1_556 .
O2 Nd1 O4 95.2(6) 1_556 2_667
O7 Nd1 O4 75.8(6) . 2_667
O2 Nd1 O3 158.3(7) 1_556 .
O7 Nd1 O3 141.4(7) . .
O4 Nd1 O3 92.8(7) 2_667 .
O2 Nd1 O1W 76.5(6) 1_556 .
O7 Nd1 O1W 127.1(7) . .
O4 Nd1 O1W 79.5(7) 2_667 .
O3 Nd1 O1W 85.2(6) . .
O2 Nd1 O8 77.3(7) 1_556 2_767
O7 Nd1 O8 122.3(6) . 2_767
O4 Nd1 O8 149.8(6) 2_667 2_767
O3 Nd1 O8 85.6(7) . 2_767
O1W Nd1 O8 70.3(8) . 2_767
O2 Nd1 O11 135.0(7) 1_556 .
O7 Nd1 O11 76.2(6) . .
O4 Nd1 O11 61.1(6) 2_667 .
O3 Nd1 O11 66.1(6) . .
O1W Nd1 O11 128.2(7) . .
O8 Nd1 O11 141.9(8) 2_767 .
O2 Nd1 O1 114.2(7) 1_556 2_766
O7 Nd1 O1 82.1(7) . 2_766
O4 Nd1 O1 127.1(6) 2_667 2_766
O3 Nd1 O1 75.8(7) . 2_766
O1W Nd1 O1 147.3(7) . 2_766
O8 Nd1 O1 81.8(7) 2_767 2_766
O11 Nd1 O1 67.3(6) . 2_766
C1 O1 Nd1 103.1(19) . 2_766
C1 O2 Nd1 172(2) . 1_554
O2 C1 O1 128(4) . .
O2 C1 C2 122(4) . .
O1 C1 C2 110(3) . .
C3 C2 C7 120.0 . .
C3 C2 C1 120.0(18) . .
C7 C2 C1 119.4(17) . .
C2 C3 C4 120.0 . .
C2 C3 H3A 120.0 . .
C4 C3 H3A 120.0 . .
C5 C4 C3 120.0 . .
C5 C4 H4A 120.0 . .
C3 C4 H4A 120.0 . .
C6 C5 C4 120.0 . .
C6 C5 C8 110.0(6) . .
C4 C5 C8 130.0(6) . .
C5 C6 C7 120.0 . .
C5 C6 H6A 120.0 . .
C7 C6 H6A 120.0 . .
C6 C7 C2 120.0 . .
C6 C7 H7A 120.0 . .
C2 C7 H7A 120.0 . .
C14 O3 Nd1 143.3(9) . .
C14 O4 Nd1 126.9(12) . 2_667
O3 C14 O4 127.4(15) . .
O3 C14 C11 117.5(15) . .
O4 C14 C11 115.0(15) . .
C9 C8 C13 120.0 . .
C9 C8 C5 113.6(5) . .
C13 C8 C5 126.3(5) . .
C8 C9 C10 120.0 . .
C8 C9 H9A 120.0 . .
C10 C9 H9A 120.0 . .
C11 C10 C9 120.0 . .
C11 C10 H10A 120.0 . .
C9 C10 H10A 120.0 . .
C10 C11 C12 120.0 . .
C10 C11 C14 118.6(9) . .
C12 C11 C14 121.2(8) . .
C11 C12 C13 120.0 . .
C11 C12 H12A 120.0 . .
C13 C12 H12A 120.0 . .
C12 C13 C8 120.0 . .
C12 C13 N1 119.2(8) . .
C8 C13 N1 120.6(9) . .
O6 N1 O5 121(2) . .
O6 N1 C13 118(2) . .
O5 N1 C13 121(2) . .
O1' Nd1' O7' 84.3(7) 2_766 .
O1' Nd1' O3' 85.5(9) 2_766 .
O7' Nd1' O3' 149.2(6) . .
O1' Nd1' O8' 69.7(6) 2_766 2_767
O7' Nd1' O8' 125.5(5) . 2_767
O3' Nd1' O8' 77.0(6) . 2_767
O1' Nd1' O11' 77.1(11) 2_766 .
O7' Nd1' O11' 70.9(9) . .
O3' Nd1' O11' 78.6(10) . .
O8' Nd1' O11' 139.9(11) 2_767 .
O1' Nd1' O2' 123.7(8) 2_766 1_556
O7' Nd1' O2' 80.1(5) . 1_556
O3' Nd1' O2' 129.0(6) . 1_556
O8' Nd1' O2' 76.7(6) 2_767 1_556
O11' Nd1' O2' 142.5(11) . 1_556
O1' Nd1' O4' 151.8(7) 2_766 2_667
O7' Nd1' O4' 82.4(5) . 2_667
O3' Nd1' O4' 93.4(7) . 2_667
O8' Nd1' O4' 137.5(5) 2_767 2_667
O11' Nd1' O4' 75.1(10) . 2_667
O2' Nd1' O4' 78.1(6) 1_556 2_667
O1' Nd1' O1W' 132.7(8) 2_766 .
O7' Nd1' O1W' 141.7(6) . .
O3' Nd1' O1W' 59.6(6) . .
O8' Nd1' O1W' 71.9(7) 2_767 .
O11' Nd1' O1W' 120.4(10) . .
O2' Nd1' O1W' 70.9(5) 1_556 .
O4' Nd1' O1W' 67.8(7) 2_667 .
C1' O1' Nd1' 129(2) . 2_766
C1' O2' Nd1' 156(2) . 1_554
O1' C1' O2' 119(4) . .
O1' C1' C2' 125(4) . .
O2' C1' C2' 116(4) . .
C3' C2' C7' 120.0 . .
C3' C2' C1' 119(2) . .
C7' C2' C1' 120.0(19) . .
C4' C3' C2' 120.0 . .
C4' C3' H3'A 120.0 . .
C2' C3' H3'A 120.0 . .
C3' C4' C5' 120.0 . .
C3' C4' H4'A 120.0 . .
C5' C4' H4'A 120.0 . .
C6' C5' C4' 120.0 . .
C6' C5' C8' 114.8(6) . .
C4' C5' C8' 125.2(6) . .
C5' C6' C7' 120.0 . .
C5' C6' H6'A 120.0 . .
C7' C6' H6'A 120.0 . .
C6' C7' C2' 120.0 . .
C6' C7' H7'A 120.0 . .
C2' C7' H7'A 120.0 . .
O5' N1' O6' 126(3) . .
O5' N1' C13' 120(3) . .
O6' N1' C13' 113(3) . .
N1' O6' O9' 119(3) . 1_464
C14' O3' Nd1' 171.4(16) . .
C14' O4' Nd1' 134.5(14) . 2_667
O3' C14' O4' 123.8(19) . .
O3' C14' C11' 115.3(18) . .
O4' C14' C11' 120.9(18) . .
C9' C8' C13' 120.0 . .
C9' C8' C5' 105.9(6) . .
C13' C8' C5' 134.1(6) . .
C8' C9' C10' 120.0 . .
C8' C9' H9'A 120.0 . .
C10' C9' H9'A 120.0 . .
C11' C10' C9' 120.0 . .
C11' C10' H10B 120.0 . .
C9' C10' H10B 120.0 . .
C10' C11' C12' 120.0 . .
C10' C11' C14' 125.8(10) . .
C12' C11' C14' 113.7(11) . .
C11' C12' C13' 120.0 . .
C11' C12' H12B 120.0 . .
C13' C12' H12B 120.0 . .
C12' C13' C8' 120.0 . .
C12' C13' N1' 121.0(11) . .
C8' C13' N1' 119.0(12) . .
O9 N2 O10 128.5(9) . .
O9 N2 C20 116.2(9) . .
O10 N2 C20 115.2(8) . .
C15 O7 Nd1 152.3(15) . .
C15 O8 Nd1 139.5(14) . 2_767
O8 C15 O7 123.8(16) . .
O8 C15 C16 117.8(15) . .
O7 C15 C16 113.9(16) . .
C17 C16 C21 120.0 . .
C17 C16 C15 121.1(9) . .
C21 C16 C15 118.8(9) . .
C16 C17 C18 120.0 . .
C16 C17 H17A 120.0 . .
C18 C17 H17A 120.0 . .
C19 C18 C17 120.0 . .
C19 C18 H18A 120.0 . .
C17 C18 H18A 120.0 . .
C18 C19 C20 120.0 . .
C18 C19 C19 132.6(14) . 2_758
C20 C19 C19 107.4(14) . 2_758
C21 C20 C19 120.0 . .
C21 C20 N2 117.0(5) . .
C19 C20 N2 122.3(4) . .
C20 C21 C16 120.0 . .
C20 C21 H21A 120.0 . .
C16 C21 H21A 120.0 . .
C15' O7' Nd1' 131.1(10) . .
C15' O8' Nd1' 141.0(10) . 2_767
N2' O9' O6' 123(2) . 1_646
O10' N2' O9' 127.8(9) . .
O10' N2' C20' 116.3(9) . .
O9' N2' C20' 114.5(8) . .
O8' C15' O7' 126.6(12) . .
O8' C15' C16' 114.9(11) . .
O7' C15' C16' 116.7(11) . .
C17' C16' C21' 120.0 . .
C17' C16' C15' 117.9(7) . .
C21' C16' C15' 121.9(7) . .
C16' C17' C18' 120.0 . .
C16' C17' H17B 120.0 . .
C18' C17' H17B 120.0 . .
C17' C18' C19' 120.0 . .
C17' C18' H18B 120.0 . .
C19' C18' H18B 120.0 . .
C20' C19' C18' 120.0 . .
C20' C19' C19' 124.1(11) . 2_758
C18' C19' C19' 115.9(12) . 2_758
C19' C20' C21' 120.0 . .
C19' C20' N2' 121.6(5) . .
C21' C20' N2' 118.4(5) . .
C20' C21' C16' 120.0 . .
C20' C21' H21B 120.0 . .
C16' C21' H21B 120.0 . .
C22' O11' Nd1' 142(2) . .
O11' C22' N3' 122.1(19) . .
O11' C22' H22B 119.0 . .
N3' C22' H22B 119.0 . .
N3' C24' H24D 109.5 . .
N3' C24' H24E 109.5 . .
H24D C24' H24E 109.5 . .
N3' C24' H24F 109.5 . .
H24D C24' H24F 109.5 . .
H24E C24' H24F 109.5 . .
N3' C23' H23D 109.5 . .
N3' C23' H23E 109.5 . .
H23D C23' H23E 109.5 . .
N3' C23' H23F 109.5 . .
H23D C23' H23F 109.5 . .
H23E C23' H23F 109.5 . .
C22' N3' C23' 123.7(17) . .
C22' N3' C24' 118.9(16) . .
C23' N3' C24' 117.5(14) . .
C22 O11 Nd1 125.2(10) . .
O11 C22 N3 120.6(14) . .
O11 C22 H22A 119.7 . .
N3 C22 H22A 119.7 . .
N3 C23 H23A 109.5 . .
N3 C23 H23B 109.5 . .
H23A C23 H23B 109.5 . .
N3 C23 H23C 109.5 . .
H23A C23 H23C 109.5 . .
H23B C23 H23C 109.5 . .
N3 C24 H24A 109.5 . .
N3 C24 H24B 109.5 . .
H24A C24 H24B 109.5 . .
N3 C24 H24C 109.5 . .
H24A C24 H24C 109.5 . .
H24B C24 H24C 109.5 . .
C22 N3 C23 124.9(13) . .
C22 N3 C24 115.8(13) . .
C23 N3 C24 119.3(12) . .
C25 N4 C26 122.4(9) . .
C25 N4 C27 122.4(9) . .
C26 N4 C27 115.3(8) . .
N4 C27 H27A 109.5 . .
N4 C27 H27B 109.5 . .
H27A C27 H27B 109.5 . .
N4 C27 H27C 109.5 . .
H27A C27 H27C 109.5 . .
H27B C27 H27C 109.5 . .
N4 C26 H26A 109.5 . .
N4 C26 H26B 109.5 . .
H26A C26 H26B 109.5 . .
N4 C26 H26C 109.5 . .
H26A C26 H26C 109.5 . .
H26B C26 H26C 109.5 . .
O12 C25 N4 119.9(11) . .
O12 C25 H25A 120.0 . .
N4 C25 H25A 120.0 . .

loop_
_geom_bond_atom_site_label_1
_geom_bond_atom_site_label_2
_geom_bond_distance
_geom_bond_site_symmetry_2
Nd1 O2 2.25(2) 1_556
Nd1 O7 2.405(17) .
Nd1 O4 2.420(19) 2_667
Nd1 O3 2.42(2) .
Nd1 O1W 2.43(2) .
Nd1 O8 2.46(2) 2_767
Nd1 O11 2.605(18) .
Nd1 O1 2.72(2) 2_766
O1 C1 1.36(5) .
O1 Nd1 2.72(2) 2_766
O2 C1 1.23(4) .
O2 Nd1 2.25(2) 1_554
C1 C2 1.54(4) .
C2 C3 1.3900 .
C2 C7 1.3900 .
C3 C4 1.3900 .
C3 H3A 0.9300 .
C4 C5 1.3900 .
C4 H4A 0.9300 .
C5 C6 1.3900 .
C5 C8 1.550(12) .
C6 C7 1.3900 .
C6 H6A 0.9300 .
C7 H7A 0.9300 .
O3 C14 1.251(13) .
O4 C14 1.258(13) .
O4 Nd1 2.420(19) 2_667
C14 C11 1.52(2) .
C8 C9 1.3900 .
C8 C13 1.3900 .
C9 C10 1.3900 .
C9 H9A 0.9300 .
C10 C11 1.3900 .
C10 H10A 0.9300 .
C11 C12 1.3900 .
C12 C13 1.3900 .
C12 H12A 0.9300 .
C13 N1 1.48(2) .
O5 N1 1.29(3) .
O6 N1 1.15(3) .
Nd1' O1' 2.22(2) 2_766
Nd1' O7' 2.377(13) .
Nd1' O3' 2.41(2) .
Nd1' O8' 2.415(16) 2_767
Nd1' O11' 2.47(3) .
Nd1' O2' 2.53(2) 1_556
Nd1' O4' 2.545(17) 2_667
Nd1' O1W' 2.66(3) .
O1' C1' 1.22(6) .
O1' Nd1' 2.22(2) 2_766
O2' C1' 1.26(5) .
O2' Nd1' 2.53(2) 1_554
C1' C2' 1.51(4) .
C2' C3' 1.3900 .
C2' C7' 1.3900 .
C3' C4' 1.3900 .
C3' H3'A 0.9300 .
C4' C5' 1.3900 .
C4' H4'A 0.9300 .
C5' C6' 1.3900 .
C5' C8' 1.489(14) .
C6' C7' 1.3900 .
C6' H6'A 0.9300 .
C7' H7'A 0.9300 .
N1' O5' 1.25(3) .
N1' O6' 1.33(4) .
N1' C13' 1.41(3) .
O6' O9' 1.44(3) 1_464
O3' C14' 1.258(15) .
O4' C14' 1.267(16) .
O4' Nd1' 2.545(17) 2_667
C14' C11' 1.51(3) .
C8' C9' 1.3900 .
C8' C13' 1.3900 .
C9' C10' 1.3900 .
C9' H9'A 0.9300 .
C10' C11' 1.3900 .
C10' H10B 0.9300 .
C11' C12' 1.3900 .
C12' C13' 1.3900 .
C12' H12B 0.9300 .
N2 O9 1.253(9) .
N2 O10 1.266(9) .
N2 C20 1.463(6) .
O7 C15 1.286(10) .
O8 C15 1.242(10) .
O8 Nd1 2.46(2) 2_767
C15 C16 1.55(2) .
C16 C17 1.3900 .
C16 C21 1.3900 .
C17 C18 1.3900 .
C17 H17A 0.9300 .
C18 C19 1.3900 .
C18 H18A 0.9300 .
C19 C20 1.3900 .
C19 C19 1.50(2) 2_758
C20 C21 1.3900 .
C21 H21A 0.9300 .
O7' C15' 1.293(9) .
O8' C15' 1.236(9) .
O8' Nd1' 2.415(16) 2_767
O10' N2' 1.258(9) .
O9' N2' 1.275(9) .
O9' O6' 1.44(3) 1_646
N2' C20' 1.461(6) .
C15' C16' 1.507(15) .
C16' C17' 1.3900 .
C16' C21' 1.3900 .
C17' C18' 1.3900 .
C17' H17B 0.9300 .
C18' C19' 1.3900 .
C18' H18B 0.9300 .
C19' C20' 1.3900 .
C19' C19' 1.573(13) 2_758
C20' C21' 1.3900 .
C21' H21B 0.9300 .
O11' C22' 1.224(10) .
C22' N3' 1.322(10) .
C22' H22B 0.9300 .
C24' N3' 1.487(17) .
C24' H24D 0.9600 .
C24' H24E 0.9600 .
C24' H24F 0.9600 .
C23' N3' 1.425(17) .
C23' H23D 0.9600 .
C23' H23E 0.9600 .
C23' H23F 0.9600 .
O11 C22 1.219(10) .
C22 N3 1.330(9) .
C22 H22A 0.9300 .
C23 N3 1.410(14) .
C23 H23A 0.9600 .
C23 H23B 0.9600 .
C23 H23C 0.9600 .
C24 N3 1.504(15) .
C24 H24A 0.9600 .
C24 H24B 0.9600 .
C24 H24C 0.9600 .
N4 C25 1.345(9) .
N4 C26 1.463(9) .
N4 C27 1.471(9) .
O12 C25 1.237(10) .
C27 H27A 0.9600 .
C27 H27B 0.9600 .
C27 H27C 0.9600 .
C26 H26A 0.9600 .
C26 H26B 0.9600 .
C26 H26C 0.9600 .
C25 H25A 0.9300 .

loop_
_geom_torsion_atom_site_label_1
_geom_torsion_atom_site_label_2
_geom_torsion_atom_site_label_3
_geom_torsion_atom_site_label_4
_geom_torsion
_geom_torsion_site_symmetry_1
_geom_torsion_site_symmetry_4
Nd1 O2 C1 O1 -164(12) 1_554 .
Nd1 O2 C1 C2 11(18) 1_554 .
Nd1 O1 C1 O2 -30(4) 2_766 .
Nd1 O1 C1 C2 153.9(19) 2_766 .
O2 C1 C2 C3 -172(2) . .
O1 C1 C2 C3 4(3) . .
O2 C1 C2 C7 17(4) . .
O1 C1 C2 C7 -167.4(18) . .
C7 C2 C3 C4 0.0 . .
C1 C2 C3 C4 -171.0(19) . .
C2 C3 C4 C5 0.0 . .
C3 C4 C5 C6 0.0 . .
C3 C4 C5 C8 178.8(3) . .
C4 C5 C6 C7 0.0 . .
C8 C5 C6 C7 -179.0(2) . .
C5 C6 C7 C2 0.0 . .
C3 C2 C7 C6 0.0 . .
C1 C2 C7 C6 171(2) . .
O2 Nd1 O3 C14 -5(4) 1_556 .
O7 Nd1 O3 C14 177(2) . .
O4 Nd1 O3 C14 107(3) 2_667 .
O1W Nd1 O3 C14 27(3) . .
O8 Nd1 O3 C14 -43(2) 2_767 .
O11 Nd1 O3 C14 163(3) . .
O1 Nd1 O3 C14 -126(3) 2_766 .
Nd1 O3 C14 O4 -81(2) . .
Nd1 O3 C14 C11 96(2) . .
Nd1 O4 C14 O3 -25.1(8) 2_667 .
Nd1 O4 C14 C11 157.1(9) 2_667 .
C6 C5 C8 C9 123.0(6) . .
C4 C5 C8 C9 -55.9(6) . .
C6 C5 C8 C13 -55.2(6) . .
C4 C5 C8 C13 125.9(6) . .
C13 C8 C9 C10 0.0 . .
C5 C8 C9 C10 -178.3(2) . .
C8 C9 C10 C11 0.0 . .
C9 C10 C11 C12 0.0 . .
C9 C10 C11 C14 175.4(5) . .
O3 C14 C11 C10 -10.7(8) . .
O4 C14 C11 C10 167.4(8) . .
O3 C14 C11 C12 164.7(7) . .
O4 C14 C11 C12 -17.3(8) . .
C10 C11 C12 C13 0.0 . .
C14 C11 C12 C13 -175.3(5) . .
C11 C12 C13 C8 0.0 . .
C11 C12 C13 N1 -175.1(11) . .
C9 C8 C13 C12 0.0 . .
C5 C8 C13 C12 178.1(3) . .
C9 C8 C13 N1 175.1(10) . .
C5 C8 C13 N1 -6.8(11) . .
C12 C13 N1 O6 -50.1(11) . .
C8 C13 N1 O6 134.7(11) . .
C12 C13 N1 O5 132.1(11) . .
C8 C13 N1 O5 -43.0(12) . .
Nd1' O1' C1' O2' -14(5) 2_766 .
Nd1' O1' C1' C2' 158.8(18) 2_766 .
Nd1' O2' C1' O1' 65(7) 1_554 .
Nd1' O2' C1' C2' -108(5) 1_554 .
O1' C1' C2' C3' 3(4) . .
O2' C1' C2' C3' 176.2(19) . .
O1' C1' C2' C7' -168(3) . .
O2' C1' C2' C7' 5(3) . .
C7' C2' C3' C4' 0.0 . .
C1' C2' C3' C4' -171.3(17) . .
C2' C3' C4' C5' 0.0 . .
C3' C4' C5' C6' 0.0 . .
C3' C4' C5' C8' 178.9(3) . .
C4' C5' C6' C7' 0.0 . .
C8' C5' C6' C7' -179.0(3) . .
C5' C6' C7' C2' 0.0 . .
C3' C2' C7' C6' 0.0 . .
C1' C2' C7' C6' 171.3(18) . .
O5' N1' O6' O9' 3(2) . 1_464
C13' N1' O6' O9' -177(2) . 1_464
O1' Nd1' O3' C14' -49(7) 2_766 .
O7' Nd1' O3' C14' -120(6) . .
O8' Nd1' O3' C14' 21(7) 2_767 .
O11' Nd1' O3' C14' -127(7) . .
O2' Nd1' O3' C14' 82(7) 1_556 .
O4' Nd1' O3' C14' 159(6) 2_667 .
O1W' Nd1' O3' C14' 98(7) . .
Nd1' O3' C14' O4' -164(7) . .
Nd1' O3' C14' C11' 15(7) . .
Nd1' O4' C14' O3' 7.0(8) 2_667 .
Nd1' O4' C14' C11' -171.7(8) 2_667 .
C6' C5' C8' C9' 121.3(7) . .
C4' C5' C8' C9' -57.7(7) . .
C6' C5' C8' C13' -57.2(7) . .
C4' C5' C8' C13' 123.8(7) . .
C13' C8' C9' C10' 0.0 . .
C5' C8' C9' C10' -178.8(2) . .
C8' C9' C10' C11' 0.0 . .
C9' C10' C11' C12' 0.0 . .
C9' C10' C11' C14' 171.7(10) . .
O3' C14' C11' C10' 40.2(9) . .
O4' C14' C11' C10' -141.0(9) . .
O3' C14' C11' C12' -147.6(8) . .
O4' C14' C11' C12' 31.2(9) . .
C10' C11' C12' C13' 0.0 . .
C14' C11' C12' C13' -172.7(8) . .
C11' C12' C13' C8' 0.0 . .
C11' C12' C13' N1' -178.1(14) . .
C9' C8' C13' C12' 0.0 . .
C5' C8' C13' C12' 178.4(3) . .
C9' C8' C13' N1' 178.1(14) . .
C5' C8' C13' N1' -3.5(14) . .
O5' N1' C13' C12' 133.7(12) . .
O6' N1' C13' C12' -46.6(12) . .
O5' N1' C13' C8' -44.4(13) . .
O6' N1' C13' C8' 135.3(12) . .
O2 Nd1 O7 C15 -67(4) 1_556 .
O4 Nd1 O7 C15 -172(4) 2_667 .
O3 Nd1 O7 C15 112(4) . .
O1W Nd1 O7 C15 -107(4) . .
O8 Nd1 O7 C15 -18(4) 2_767 .
O11 Nd1 O7 C15 125(4) . .
O1 Nd1 O7 C15 57(4) 2_766 .
Nd1 O8 C15 O7 -14(4) 2_767 .
Nd1 O8 C15 C16 -168.9(16) 2_767 .
Nd1 O7 C15 O8 25(5) . .
Nd1 O7 C15 C16 -180(3) . .
O8 C15 C16 C17 -163.5(17) . .
O7 C15 C16 C17 39.4(19) . .
O8 C15 C16 C21 18.3(19) . .
O7 C15 C16 C21 -138.9(16) . .
C21 C16 C17 C18 0.0 . .
C15 C16 C17 C18 -178.2(10) . .
C16 C17 C18 C19 0.0 . .
C17 C18 C19 C20 0.0 . .
C17 C18 C19 C19 178(3) . 2_758
C18 C19 C20 C21 0.0 . .
C19 C19 C20 C21 -179(2) 2_758 .
C18 C19 C20 N2 -170.3(9) . .
C19 C19 C20 N2 11(2) 2_758 .
O9 N2 C20 C21 120.6(14) . .
O10 N2 C20 C21 -58.7(15) . .
O9 N2 C20 C19 -68.9(15) . .
O10 N2 C20 C19 111.9(16) . .
C19 C20 C21 C16 0.0 . .
N2 C20 C21 C16 170.8(8) . .
C17 C16 C21 C20 0.0 . .
C15 C16 C21 C20 178.3(10) . .
O1' Nd1' O7' C15' 113.4(14) 2_766 .
O3' Nd1' O7' C15' -175.4(15) . .
O8' Nd1' O7' C15' 53.4(16) 2_767 .
O11' Nd1' O7' C15' -168.3(17) . .
O2' Nd1' O7' C15' -12.4(13) 1_556 .
O4' Nd1' O7' C15' -91.6(13) 2_667 .
O1W' Nd1' O7' C15' -53.3(18) . .
O6' O9' N2' O10' 41(4) 1_646 .
O6' O9' N2' C20' -153(2) 1_646 .
Nd1' O8' C15' O7' 19(2) 2_767 .
Nd1' O8' C15' C16' -176.7(11) 2_767 .
Nd1' O7' C15' O8' -53(2) . .
Nd1' O7' C15' C16' 143.3(9) . .
O8' C15' C16' C17' 147.7(11) . .
O7' C15' C16' C17' -46.4(14) . .
O8' C15' C16' C21' -37.5(13) . .
O7' C15' C16' C21' 128.4(12) . .
C21' C16' C17' C18' 0.0 . .
C15' C16' C17' C18' 174.9(9) . .
C16' C17' C18' C19' 0.0 . .
C17' C18' C19' C20' 0.0 . .
C17' C18' C19' C19' 178.3(19) . 2_758
C18' C19' C20' C21' 0.0 . .
C19' C19' C20' C21' -178(2) 2_758 .
C18' C19' C20' N2' -179.5(3) . .
C19' C19' C20' N2' 2(2) 2_758 .
O10' N2' C20' C19' -134(2) . .
O9' N2' C20' C19' 58.4(19) . .
O10' N2' C20' C21' 46(2) . .
O9' N2' C20' C21' -121.1(19) . .
C19' C20' C21' C16' 0.0 . .
N2' C20' C21' C16' 179.5(3) . .
C17' C16' C21' C20' 0.0 . .
C15' C16' C21' C20' -174.7(9) . .
O1' Nd1' O11' C22' 146(3) 2_766 .
O7' Nd1' O11' C22' 58(3) . .
O3' Nd1' O11' C22' -126(3) . .
O8' Nd1' O11' C22' -179(2) 2_767 .
O2' Nd1' O11' C22' 16(4) 1_556 .
O4' Nd1' O11' C22' -29(3) 2_667 .
O1W' Nd1' O11' C22' -82(3) . .
Nd1' O11' C22' N3' -115(3) . .
O11' C22' N3' C23' 0.0(4) . .
O11' C22' N3' C24' -180.0(3) . .
O2 Nd1 O11 C22 -34.4(18) 1_556 .
O7 Nd1 O11 C22 -19.3(14) . .
O4 Nd1 O11 C22 -100.6(15) 2_667 .
O3 Nd1 O11 C22 151.6(16) . .
O1W Nd1 O11 C22 -146.0(13) . .
O8 Nd1 O11 C22 106.0(15) 2_767 .
O1 Nd1 O11 C22 67.7(14) 2_766 .
Nd1 O11 C22 N3 121.9(13) . .
O11 C22 N3 C23 0.2(4) . .
O11 C22 N3 C24 179.9(3) . .
C26 N4 C25 O12 0.0(3) . .
C27 N4 C25 O12 180.0(3) . .
